data_7714612
loop_
_publ_author_name
'Hu, Cheng-An'
'Qin, Jian-Peng'
'Pan, Chun-Yang'

_publ_section_title
;
 Seeking environmentally friendly halide perovskite photocatalysts:
 synthesis, structure and photocatalytic performance exploration.
;
_journal_issue 2
_journal_name_full 'Dalton transactions (Cambridge, England : 2003)'
_journal_page_first 512
_journal_page_last 519
_journal_paper_doi 10.1039/d3dt02990e
_journal_volume 53
_journal_year 2024
_chemical_formula_moiety 'Bi2 Br9, 3(C3 H10 N)'
_chemical_formula_sum 'C9 H30 Bi2 Br9 N3'
_chemical_formula_weight 1317.51
_space_group_crystal_system monoclinic
_space_group_IT_number 9
_space_group_name_Hall 'C -2yc'
_space_group_name_H-M_alt 'C 1 c 1'
_atom_sites_solution_hydrogens geom
_atom_sites_solution_primary dual
_audit_creation_date 2023-06-24
_audit_creation_method
;FinalCif V121 by Daniel Kratzert, Freiburg 2023, 
https://dkratzert.de/finalcif.html
;
_audit_update_record
;
2023-07-08 deposited with the CCDC.	2023-11-20 downloaded from the CCDC.
;
_cell_angle_alpha 90
_cell_angle_beta 100.209(3)
_cell_angle_gamma 90
_cell_formula_units_Z 4
_cell_length_a 17.2323(13)
_cell_length_b 15.0720(13)
_cell_length_c 11.4500(10)
_cell_measurement_reflns_used 5866
_cell_measurement_temperature 150.00
_cell_measurement_theta_max 26.275
_cell_measurement_theta_min 2.401
_cell_volume 2926.8(4)
_computing_cell_refinement 'SAINT V8.40A (Bruker, 2019)'
_computing_data_reduction 'SAINT V8.40A (Bruker, 2019)'
_computing_molecular_graphics 'Olex2 1.5 (Dolomanov et al., 2009)'
_computing_publication_material 'Olex2 1.5 (Dolomanov et al., 2009)'
_computing_structure_refinement 'SHELXL 2018/3 (Sheldrick, 2015)'
_computing_structure_solution 'SHELXT 2018/2 (Sheldrick, 2018)'
_diffrn_ambient_temperature 150.00
_diffrn_measured_fraction_theta_full 0.998
_diffrn_measured_fraction_theta_max 0.998
_diffrn_measurement_device_type 'Bruker APEX-II CCD'
_diffrn_measurement_method '\f and \w scans'
_diffrn_radiation_type MoK\a
_diffrn_radiation_wavelength 0.71076
_diffrn_reflns_av_R_equivalents 0.1190
_diffrn_reflns_av_unetI/netI 0.0877
_diffrn_reflns_Laue_measured_fraction_full 0.998
_diffrn_reflns_Laue_measured_fraction_max 0.998
_diffrn_reflns_limit_h_max 19
_diffrn_reflns_limit_h_min -20
_diffrn_reflns_limit_k_max 17
_diffrn_reflns_limit_k_min -17
_diffrn_reflns_limit_l_max 13
_diffrn_reflns_limit_l_min -13
_diffrn_reflns_number 24531
_diffrn_reflns_point_group_measured_fraction_full 0.934
_diffrn_reflns_point_group_measured_fraction_max 0.934
_diffrn_reflns_theta_full 24.972
_diffrn_reflns_theta_max 24.972
_diffrn_reflns_theta_min 1.808
_diffrn_source_current 30.0
_diffrn_source_power 1.5
_diffrn_source_voltage 50.0
_diffrn_standards_number 0
_exptl_absorpt_coefficient_mu 24.297
_exptl_absorpt_correction_T_max 0.0277
_exptl_absorpt_correction_T_min 0.0031
_exptl_absorpt_correction_type multi-scan
_exptl_absorpt_process_details
;
SADABS-2016/2 (Bruker,2016/2) was used for absorption correction.
wR2(int) was 0.1698 before and 0.1060 after correction.
The Ratio of minimum to maximum transmission is 0.1119.
The \l/2 correction factor is Not present.
;
_exptl_crystal_colour 'clear light colourless'
_exptl_crystal_colour_lustre clear
_exptl_crystal_colour_modifier light
_exptl_crystal_colour_primary colourless
_exptl_crystal_density_diffrn 2.990
_exptl_crystal_description needle
_exptl_crystal_F_000 2344
_exptl_crystal_size_max 0.08
_exptl_crystal_size_mid 0.07
_exptl_crystal_size_min 0.06
_refine_diff_density_max 2.407
_refine_diff_density_min -1.971
_refine_diff_density_rms 0.299
_refine_ls_abs_structure_details
;
 Refined as an inversion twin.
;
_refine_ls_abs_structure_Flack 0.27(3)
_refine_ls_extinction_method none
_refine_ls_goodness_of_fit_ref 1.056
_refine_ls_hydrogen_treatment constr
_refine_ls_matrix_type full
_refine_ls_number_parameters 318
_refine_ls_number_reflns 4834
_refine_ls_number_restraints 285
_refine_ls_restrained_S_all 1.053
_refine_ls_R_factor_all 0.0756
_refine_ls_R_factor_gt 0.0539
_refine_ls_shift/su_max 0.001
_refine_ls_shift/su_mean 0.000
_refine_ls_structure_factor_coef Fsqd
_refine_ls_weighting_details 'w=1/[\s^2^(Fo^2^)+(0.0481P)^2^+92.3190P] where P=(Fo^2^+2Fc^2^)/3'
_refine_ls_weighting_scheme calc
_refine_ls_wR_factor_gt 0.1280
_refine_ls_wR_factor_ref 0.1398
_reflns_Friedel_coverage 0.869
_reflns_Friedel_fraction_full 0.870
_reflns_Friedel_fraction_max 0.870
_reflns_number_gt 3742
_reflns_number_total 4834
_reflns_threshold_expression 'I > 2\s(I)'
_cod_data_source_file d3dt02990e2.cif
_cod_data_source_block mo_0619_11_0m
_cod_depositor_comments 'Adding full bibliography for 7714610--7714612.cif.'
_cod_database_code 7714612
_olex2_refinement_description
;
1. Twinned data refinement
 Scales: 0.73(3)
 0.27(3)
2. Fixed Uiso
 At 1.2 times of:
  All N(H) groups
 At 1.5 times of:
  All C(H,H,H) groups
3. Restrained distances
 Bi4-Br17 \\sim Bi4-Br16 \\sim Bi4-Br18 \\sim Bi4-Br13 \\sim Bi4-Br15 \\sim
Bi4-Br14 \\sim Bi3-Br14 ~
 Bi3-Br15 \\sim Bi3-Br13 \\sim Bi3-Br11 \\sim Bi3-Br10 \\sim Bi3-Br12
 with sigma of 0.02
 Bi02-Bi01 \\sim Bi4-Bi3
 with sigma of 0.02
4. Uiso/Uaniso restraints and constraints
Br17 \\sim Bi3 \\sim Br10 \\sim Br11 \\sim Br12 \\sim Br13 \\sim Br15 \\sim
Br14 \\sim Bi4 \\sim Br16 \\sim Br18: within 2A with sigma of 0.0001 and sigma
for terminal atoms of 0.0002 within 2A
N1 \\sim C00E \\sim C00J \\sim C00G: within 2A with sigma of 0.004 and sigma
for terminal atoms of 0.008 within 2A
C00L \\sim C00F \\sim N2 \\sim C00O: within 2A with sigma of 0.01 and sigma for
terminal atoms of 0.02 within 2A
N3 \\sim C1 \\sim C00H \\sim C00I: within 2A with sigma of 0.01 and sigma for
terminal atoms of 0.02 within 2A
5. Rigid body (RIGU) restrains
 Br17, Bi3, Br10, Br11, Br12, Br13, Br15, Br14, Bi4, Br16, Br18
 with sigma for 1-2 distances of 0.0001 and sigma for 1-3 distances of 0.0002
 C00E, N1, C00J, C00G
 with sigma for 1-2 distances of 0.004 and sigma for 1-3 distances of 0.008
 N3, C1, C00H, C00I
 with sigma for 1-2 distances of 0.01 and sigma for 1-3 distances of 0.02
 C00O, C00F, N2, C00L
 with sigma for 1-2 distances of 0.01 and sigma for 1-3 distances of 0.02
6. Others
 Sof(Bi3)=Sof(Br10)=Sof(Br12)=Sof(Br11)=Sof(Bi4)=Sof(Br13)=Sof(Br14)=Sof(Br15)=
 Sof(Br17)=Sof(Br18)=Sof(Br16)=1-FVAR(1)
 Sof(Bi01)=Sof(Bi02)=Sof(Br03)=Sof(Br04)=Sof(Br05)=Sof(Br06)=Sof(Br07)=
 Sof(Br08)=Sof(Br09)=Sof(Br0A)=Sof(Br0B)=FVAR(1)
7.a Ternary CH refined with riding coordinates:
 N1(H1), N3(H3), N2(H2)
7.b Idealised Me refined as rotating group:
 C1(H1A,H1B,H1C), C00E(H00G,H00H,H00I), C00F(H00P,H00Q,H00R), C00G(H00J,H00K,
 H00L), C00H(H00A,H00B,H00C), C00I(H00D,H00E,H00F), C00J(H00M,H00N,H00O),
 C00L(H00S,H00T,H00U), C00O(H00V,H00W,H00X)
;
_olex2_submission_special_instructions 'No special instructions were received'
_shelx_shelxl_version_number 2018/3
_shelx_space_group_comment
;
The symmetry employed for this shelxl refinement is uniquely defined
by the following loop, which should always be used as a source of
symmetry information in preference to the above space-group names.
They are only intended as comments.
;
_shelx_estimated_absorpt_t_min 0.247
_shelx_estimated_absorpt_t_max 0.323

loop_
_space_group_symop_operation_xyz
'x, y, z'
'x, -y, z+1/2'
'x+1/2, y+1/2, z'
'x+1/2, -y+1/2, z+1/2'

loop_
_atom_site_label
_atom_site_type_symbol
_atom_site_fract_x
_atom_site_fract_y
_atom_site_fract_z
_atom_site_U_iso_or_equiv
_atom_site_adp_type
_atom_site_occupancy
_atom_site_site_symmetry_order
_atom_site_calc_flag
_atom_site_refinement_flags_posn
_atom_site_refinement_flags_adp
_atom_site_refinement_flags_occupancy
_atom_site_disorder_assembly
_atom_site_disorder_group
Bi01 Bi 0.47844(14) 0.2497(3) 0.6024(2) 0.0204(6) Uani 0.830(4) 1 d D . P A 1
Bi02 Bi 0.66066(10) 0.25012(13) 0.42136(16) 0.0214(4) Uani 0.830(4) 1 d D . P A 1
Br03 Br 0.4776(5) 0.2888(5) 0.3469(5) 0.0226(16) Uani 0.830(4) 1 d . . P A 1
Br04 Br 0.5843(6) 0.1003(7) 0.5634(13) 0.0245(19) Uani 0.830(4) 1 d . . P A 1
Br05 Br 0.3931(4) 0.4023(3) 0.6255(7) 0.0286(13) Uani 0.830(4) 1 d . . P A 1
Br06 Br 0.3484(4) 0.1413(4) 0.5381(6) 0.0288(13) Uani 0.830(4) 1 d . . P A 1
Br07 Br 0.6270(5) 0.3557(6) 0.6435(9) 0.0239(16) Uani 0.830(4) 1 d . . P A 1
Br08 Br 0.5012(4) 0.2072(5) 0.8415(5) 0.0284(13) Uani 0.830(4) 1 d . . P A 1
Br09 Br 0.6526(4) 0.1656(6) 0.2140(5) 0.0405(17) Uani 0.830(4) 1 d . . P A 1
Br0A Br 0.8023(3) 0.1844(5) 0.5133(6) 0.0408(17) Uani 0.830(4) 1 d . . P A 1
Br0B Br 0.7184(4) 0.3995(4) 0.3451(6) 0.0400(14) Uani 0.830(4) 1 d . . P A 1
Bi3 Bi 0.3132(7) 0.2499(6) 0.7675(13) 0.031(2) Uani 0.170(4) 1 d D . P A 2
C1 C 0.440(2) 0.104(3) 0.081(3) 0.035(8) Uani 1 1 d . U . . .
H1A H 0.484220 0.063961 0.077767 0.053 Uiso 1 1 calc R U . . .
H1B H 0.455224 0.164987 0.067701 0.053 Uiso 1 1 calc R U . . .
H1C H 0.395018 0.086887 0.019808 0.053 Uiso 1 1 calc R U . . .
C00E C 0.792(2) 0.039(3) 0.792(4) 0.047(6) Uani 1 1 d . U . . .
H00G H 0.816338 0.069673 0.731897 0.071 Uiso 1 1 calc R U . . .
H00H H 0.773874 -0.019488 0.763046 0.071 Uiso 1 1 calc R U . . .
H00I H 0.831448 0.032853 0.865097 0.071 Uiso 1 1 calc R U . . .
C00F C 0.648(2) 0.607(3) 0.501(4) 0.052(10) Uani 1 1 d . U . . .
H00P H 0.686419 0.563414 0.484069 0.078 Uiso 1 1 calc R U . . .
H00Q H 0.668621 0.638358 0.574755 0.078 Uiso 1 1 calc R U . . .
H00R H 0.636090 0.649207 0.435658 0.078 Uiso 1 1 calc R U . . .
C00G C 0.740(3) 0.187(2) 0.843(5) 0.048(6) Uani 1 1 d . U . . .
H00J H 0.772841 0.191270 0.922437 0.071 Uiso 1 1 calc R U . . .
H00K H 0.693828 0.225166 0.839333 0.071 Uiso 1 1 calc R U . . .
H00L H 0.771086 0.206296 0.783632 0.071 Uiso 1 1 calc R U . . .
C00H C 0.457(2) 0.031(2) 0.277(3) 0.041(9) Uani 1 1 d . U . . .
H00A H 0.435633 -0.027095 0.250214 0.061 Uiso 1 1 calc R U . . .
H00B H 0.453356 0.039222 0.360890 0.061 Uiso 1 1 calc R U . . .
H00C H 0.512339 0.034704 0.267688 0.061 Uiso 1 1 calc R U . . .
C00I C 0.331(2) 0.091(3) 0.197(4) 0.043(9) Uani 1 1 d . U . . .
H00D H 0.307060 0.139017 0.144535 0.065 Uiso 1 1 calc R U . . .
H00E H 0.315361 0.098206 0.275192 0.065 Uiso 1 1 calc R U . . .
H00F H 0.312829 0.033858 0.163404 0.065 Uiso 1 1 calc R U . . .
C00J C 0.688(2) 0.056(3) 0.912(4) 0.047(6) Uani 1 1 d . U . . .
H00M H 0.657297 0.004013 0.880283 0.071 Uiso 1 1 calc R U . . .
H00N H 0.654315 0.096852 0.947169 0.071 Uiso 1 1 calc R U . . .
H00O H 0.732476 0.037457 0.972427 0.071 Uiso 1 1 calc R U . . .
N1 N 0.716(2) 0.0987(19) 0.821(3) 0.050(5) Uani 1 1 d . U . . .
H1 H 0.673765 0.097751 0.748739 0.060 Uiso 1 1 calc R U . . .
C00L C 0.520(3) 0.531(3) 0.405(4) 0.053(10) Uani 1 1 d . U . . .
H00S H 0.485647 0.580632 0.374527 0.079 Uiso 1 1 calc R U . . .
H00T H 0.487878 0.479236 0.416469 0.079 Uiso 1 1 calc R U . . .
H00U H 0.554616 0.516504 0.348500 0.079 Uiso 1 1 calc R U . . .
N3 N 0.414(2) 0.096(3) 0.211(3) 0.052(7) Uani 1 1 d . U . . .
H3 H 0.430290 0.153712 0.252091 0.063 Uiso 1 1 calc R U . . .
N2 N 0.567(3) 0.556(3) 0.516(4) 0.060(7) Uani 1 1 d . U . . .
H2 H 0.582737 0.499610 0.561344 0.072 Uiso 1 1 calc R U . . .
C00O C 0.531(3) 0.610(3) 0.589(4) 0.058(10) Uani 1 1 d . U . . .
H00V H 0.566632 0.620492 0.664081 0.087 Uiso 1 1 calc R U . . .
H00W H 0.482605 0.580969 0.605088 0.087 Uiso 1 1 calc R U . . .
H00X H 0.516621 0.666787 0.549084 0.087 Uiso 1 1 calc R U . . .
Br10 Br 0.2515(17) 0.0942(16) 0.851(3) 0.031(4) Uani 0.170(4) 1 d D . P A 2
Br12 Br 0.320(2) 0.334(2) 0.990(2) 0.033(4) Uani 0.170(4) 1 d D . P A 2
Br11 Br 0.1628(16) 0.320(2) 0.678(3) 0.031(4) Uani 0.170(4) 1 d D . P A 2
Bi4 Bi 0.4968(10) 0.2523(17) 0.5920(19) 0.027(3) Uani 0.170(4) 1 d D . P A 2
Br13 Br 0.3502(19) 0.158(2) 0.563(3) 0.030(4) Uani 0.170(4) 1 d D . P A 2
Br14 Br 0.4786(13) 0.207(3) 0.829(3) 0.030(4) Uani 0.170(4) 1 d D . P A 2
Br15 Br 0.383(2) 0.3817(18) 0.635(4) 0.030(4) Uani 0.170(4) 1 d D . P A 2
Br17 Br 0.627(3) 0.370(3) 0.658(6) 0.029(5) Uani 0.170(4) 1 d D . P A 2
Br18 Br 0.594(4) 0.104(3) 0.559(7) 0.029(5) Uani 0.170(4) 1 d D . P A 2
Br16 Br 0.483(3) 0.309(3) 0.352(3) 0.031(5) Uani 0.170(4) 1 d D . P A 2

loop_
_atom_site_aniso_label
_atom_site_aniso_U_11
_atom_site_aniso_U_22
_atom_site_aniso_U_33
_atom_site_aniso_U_23
_atom_site_aniso_U_13
_atom_site_aniso_U_12
Bi01 0.0174(15) 0.0211(11) 0.0223(11) 0.0003(9) 0.0019(10) -0.0009(13)
Bi02 0.0214(9) 0.0203(7) 0.0218(8) -0.0004(8) 0.0018(6) -0.0002(7)
Br03 0.030(3) 0.015(3) 0.023(2) -0.002(2) 0.0035(19) -0.005(2)
Br04 0.024(4) 0.025(3) 0.026(3) 0.000(2) 0.007(3) -0.001(3)
Br05 0.031(3) 0.017(3) 0.036(3) -0.004(3) 0.002(2) 0.003(2)
Br06 0.027(2) 0.025(4) 0.031(3) -0.004(2) -0.005(2) -0.010(2)
Br07 0.027(2) 0.020(4) 0.024(3) -0.005(2) 0.002(2) -0.001(2)
Br08 0.033(3) 0.028(3) 0.020(2) 0.002(2) -0.003(2) -0.001(3)
Br09 0.042(3) 0.049(4) 0.031(3) -0.016(3) 0.007(2) 0.006(3)
Br0A 0.017(3) 0.049(4) 0.054(4) 0.011(3) 0.001(2) 0.006(2)
Br0B 0.053(4) 0.033(3) 0.036(3) 0.006(2) 0.013(3) -0.012(2)
Bi3 0.035(4) 0.015(3) 0.038(4) 0.003(4) -0.008(3) 0.000(3)
C1 0.034(17) 0.045(18) 0.030(16) 0.025(15) 0.011(14) 0.004(15)
C00E 0.041(13) 0.041(12) 0.069(15) -0.012(14) 0.035(12) 0.003(12)
C00F 0.037(18) 0.07(2) 0.05(2) -0.001(18) 0.012(17) -0.017(17)
C00G 0.040(13) 0.035(10) 0.071(15) -0.014(14) 0.021(12) 0.007(12)
C00H 0.06(2) 0.031(17) 0.029(17) 0.015(14) 0.001(16) 0.011(15)
C00I 0.031(15) 0.050(19) 0.05(2) 0.021(17) 0.015(16) 0.001(15)
C00J 0.042(13) 0.037(12) 0.073(15) -0.017(13) 0.039(12) 0.007(12)
N1 0.045(12) 0.040(10) 0.073(13) -0.014(11) 0.032(10) 0.004(10)
C00L 0.05(2) 0.06(2) 0.044(19) 0.012(17) -0.005(17) -0.011(18)
N3 0.046(14) 0.065(15) 0.046(14) 0.029(12) 0.007(12) 0.009(13)
N2 0.048(15) 0.076(17) 0.055(15) -0.012(15) 0.008(12) -0.011(14)
C00O 0.04(2) 0.07(2) 0.06(2) -0.019(19) 0.012(17) -0.012(18)
Br10 0.030(7) 0.008(5) 0.053(9) 0.005(5) 0.003(8) 0.006(5)
Br12 0.034(9) 0.022(8) 0.038(6) -0.002(6) -0.009(4) -0.003(6)
Br11 0.029(5) 0.022(9) 0.036(9) 0.011(7) -0.008(5) 0.004(5)
Bi4 0.024(6) 0.009(4) 0.039(7) 0.002(4) -0.015(3) -0.005(6)
Br13 0.031(6) 0.016(5) 0.038(6) -0.001(5) -0.009(4) -0.002(5)
Br14 0.027(6) 0.019(8) 0.037(6) 0.007(5) -0.012(3) 0.000(4)
Br15 0.030(6) 0.013(5) 0.041(7) 0.006(4) -0.009(5) 0.000(4)
Br17 0.029(5) 0.012(7) 0.039(10) 0.007(6) -0.012(6) 0.000(6)
Br18 0.030(7) 0.013(6) 0.037(10) 0.005(6) -0.013(8) 0.000(6)
Br16 0.023(9) 0.026(12) 0.038(7) 0.010(6) -0.013(4) 0.004(6)

loop_
_atom_type_symbol
_atom_type_description
_atom_type_scat_dispersion_real
_atom_type_scat_dispersion_imag
_atom_type_scat_source
C C 0.0033 0.0016 'International Tables Vol C Tables 4.2.6.8 and 6.1.1.4'
H H 0.0000 0.0000 'International Tables Vol C Tables 4.2.6.8 and 6.1.1.4'
Bi Bi -4.1077 10.2566 'International Tables Vol C Tables 4.2.6.8 and 6.1.1.4'
Br Br -0.2901 2.4595 'International Tables Vol C Tables 4.2.6.8 and 6.1.1.4'
N N 0.0061 0.0033 'International Tables Vol C Tables 4.2.6.8 and 6.1.1.4'

loop_
_geom_angle_atom_site_label_1
_geom_angle_atom_site_label_2
_geom_angle_atom_site_label_3
_geom_angle
_geom_angle_site_symmetry_1
_geom_angle_site_symmetry_3
_geom_angle_publ_flag
Br03 Bi01 Br07 84.5(3) . . ?
Br04 Bi01 Br03 84.2(3) . . ?
Br04 Bi01 Br07 84.1(3) . . ?
Br05 Bi01 Br03 91.1(3) . . ?
Br05 Bi01 Br04 172.6(3) . . ?
Br05 Bi01 Br07 89.7(3) . . ?
Br05 Bi01 Br08 94.7(3) . . ?
Br06 Bi01 Br03 89.6(3) . . ?
Br06 Bi01 Br04 90.1(3) . . ?
Br06 Bi01 Br05 95.6(2) . . ?
Br06 Bi01 Br07 172.1(3) . . ?
Br06 Bi01 Br08 95.3(2) . . ?
Br08 Bi01 Br03 172.0(3) . . ?
Br08 Bi01 Br04 89.4(3) . . ?
Br08 Bi01 Br07 90.0(3) . . ?
Br03 Bi02 Br04 77.7(2) . . ?
Br07 Bi02 Br03 78.9(2) . . ?
Br07 Bi02 Br04 78.1(3) . . ?
Br09 Bi02 Br03 87.5(2) . . ?
Br09 Bi02 Br04 98.8(3) . . ?
Br09 Bi02 Br07 166.4(3) . . ?
Br0A Bi02 Br03 165.85(19) . . ?
Br0A Bi02 Br04 88.2(3) . . ?
Br0A Bi02 Br07 98.9(3) . . ?
Br0A Bi02 Br09 94.2(2) . . ?
Br0B Bi02 Br03 99.7(2) . . ?
Br0B Bi02 Br04 166.5(2) . . ?
Br0B Bi02 Br07 88.3(2) . . ?
Br0B Bi02 Br09 94.3(2) . . ?
Br0B Bi02 Br0A 94.2(2) . . ?
Bi01 Br03 Bi02 82.4(2) . . ?
Bi01 Br04 Bi02 82.0(3) . . ?
Bi01 Br07 Bi02 82.95(16) . . ?
Br10 Bi3 Br12 91.5(10) . . ?
Br10 Bi3 Br11 93.2(11) . . ?
Br10 Bi3 Br13 91.4(11) . . ?
Br10 Bi3 Br14 98.5(11) . . ?
Br10 Bi3 Br15 166.0(12) . . ?
Br12 Bi3 Br13 164.8(12) . . ?
Br12 Bi3 Br14 89.9(12) . . ?
Br12 Bi3 Br15 102.0(12) . . ?
Br11 Bi3 Br12 92.7(11) . . ?
Br11 Bi3 Br13 102.0(12) . . ?
Br11 Bi3 Br14 167.9(12) . . ?
Br11 Bi3 Br15 89.7(12) . . ?
Br14 Bi3 Br13 74.9(11) . . ?
Br14 Bi3 Br15 78.3(11) . . ?
Br15 Bi3 Br13 74.6(11) . . ?
H1A C1 H1B 109.5 . . ?
H1A C1 H1C 109.5 . . ?
H1B C1 H1C 109.5 . . ?
N3 C1 H1A 109.5 . . ?
N3 C1 H1B 109.5 . . ?
N3 C1 H1C 109.5 . . ?
H00G C00E H00H 109.5 . . ?
H00G C00E H00I 109.5 . . ?
H00H C00E H00I 109.5 . . ?
N1 C00E H00G 109.5 . . ?
N1 C00E H00H 109.5 . . ?
N1 C00E H00I 109.5 . . ?
H00P C00F H00Q 109.5 . . ?
H00P C00F H00R 109.5 . . ?
H00Q C00F H00R 109.5 . . ?
N2 C00F H00P 109.5 . . ?
N2 C00F H00Q 109.5 . . ?
N2 C00F H00R 109.5 . . ?
H00J C00G H00K 109.5 . . ?
H00J C00G H00L 109.5 . . ?
H00K C00G H00L 109.5 . . ?
N1 C00G H00J 109.5 . . ?
N1 C00G H00K 109.5 . . ?
N1 C00G H00L 109.5 . . ?
H00A C00H H00B 109.5 . . ?
H00A C00H H00C 109.5 . . ?
H00B C00H H00C 109.5 . . ?
N3 C00H H00A 109.5 . . ?
N3 C00H H00B 109.5 . . ?
N3 C00H H00C 109.5 . . ?
H00D C00I H00E 109.5 . . ?
H00D C00I H00F 109.5 . . ?
H00E C00I H00F 109.5 . . ?
N3 C00I H00D 109.5 . . ?
N3 C00I H00E 109.5 . . ?
N3 C00I H00F 109.5 . . ?
H00M C00J H00N 109.5 . . ?
H00M C00J H00O 109.5 . . ?
H00N C00J H00O 109.5 . . ?
N1 C00J H00M 109.5 . . ?
N1 C00J H00N 109.5 . . ?
N1 C00J H00O 109.5 . . ?
C00E N1 H1 108.3 . . ?
C00G N1 C00E 109(3) . . ?
C00G N1 H1 108.3 . . ?
C00J N1 C00E 107(3) . . ?
C00J N1 C00G 116(4) . . ?
C00J N1 H1 108.3 . . ?
H00S C00L H00T 109.5 . . ?
H00S C00L H00U 109.5 . . ?
H00T C00L H00U 109.5 . . ?
N2 C00L H00S 109.5 . . ?
N2 C00L H00T 109.5 . . ?
N2 C00L H00U 109.5 . . ?
C1 N3 H3 106.3 . . ?
C00H N3 C1 111(3) . . ?
C00H N3 C00I 117(4) . . ?
C00H N3 H3 106.3 . . ?
C00I N3 C1 110(3) . . ?
C00I N3 H3 106.3 . . ?
C00F N2 H2 107.4 . . ?
C00L N2 C00F 113(4) . . ?
C00L N2 H2 107.4 . . ?
C00O N2 C00F 106(3) . . ?
C00O N2 C00L 116(4) . . ?
C00O N2 H2 107.4 . . ?
N2 C00O H00V 109.5 . . ?
N2 C00O H00W 109.5 . . ?
N2 C00O H00X 109.5 . . ?
H00V C00O H00W 109.5 . . ?
H00V C00O H00X 109.5 . . ?
H00W C00O H00X 109.5 . . ?
Br13 Bi4 Br15 75.1(11) . . ?
Br14 Bi4 Br13 75.4(11) . . ?
Br14 Bi4 Br15 78.8(11) . . ?
Br17 Bi4 Br13 166.8(17) . . ?
Br17 Bi4 Br14 96.3(17) . . ?
Br17 Bi4 Br15 93.4(16) . . ?
Br17 Bi4 Br18 94(2) . . ?
Br18 Bi4 Br13 97.0(19) . . ?
Br18 Bi4 Br14 96.1(19) . . ?
Br18 Bi4 Br15 171.4(17) . . ?
Br16 Bi4 Br13 96.8(14) . . ?
Br16 Bi4 Br14 168.6(14) . . ?
Br16 Bi4 Br15 91.2(15) . . ?
Br16 Bi4 Br17 89.8(16) . . ?
Br16 Bi4 Br18 93.1(19) . . ?
Bi4 Br13 Bi3 89.1(7) . . ?
Bi4 Br14 Bi3 89.1(7) . . ?
Bi4 Br15 Bi3 89.1(7) . . ?

loop_
_geom_bond_atom_site_label_1
_geom_bond_atom_site_label_2
_geom_bond_distance
_geom_bond_site_symmetry_2
_geom_bond_publ_flag
Bi01 Br03 2.981(6) . ?
Bi01 Br04 2.980(7) . ?
Bi01 Br05 2.769(6) . ?
Bi01 Br06 2.765(6) . ?
Bi01 Br07 2.984(7) . ?
Bi01 Br08 2.771(6) . ?
Bi02 Br03 3.172(10) . ?
Bi02 Br04 3.200(12) . ?
Bi02 Br07 3.140(8) . ?
Bi02 Br09 2.677(6) . ?
Bi02 Br0A 2.671(6) . ?
Bi02 Br0B 2.670(6) . ?
Bi3 Br10 2.81(2) . ?
Bi3 Br12 2.83(2) . ?
Bi3 Br11 2.82(2) . ?
Bi3 Br13 2.89(2) . ?
Bi3 Br14 2.89(2) . ?
Bi3 Br15 2.89(2) . ?
C1 H1A 0.9800 . ?
C1 H1B 0.9800 . ?
C1 H1C 0.9800 . ?
C1 N3 1.62(5) . ?
C00E H00G 0.9800 . ?
C00E H00H 0.9800 . ?
C00E H00I 0.9800 . ?
C00E N1 1.67(5) . ?
C00F H00P 0.9800 . ?
C00F H00Q 0.9800 . ?
C00F H00R 0.9800 . ?
C00F N2 1.62(6) . ?
C00G H00J 0.9800 . ?
C00G H00K 0.9800 . ?
C00G H00L 0.9800 . ?
C00G N1 1.40(4) . ?
C00H H00A 0.9800 . ?
C00H H00B 0.9800 . ?
C00H H00C 0.9800 . ?
C00H N3 1.37(5) . ?
C00I H00D 0.9800 . ?
C00I H00E 0.9800 . ?
C00I H00F 0.9800 . ?
C00I N3 1.42(5) . ?
C00J H00M 0.9800 . ?
C00J H00N 0.9800 . ?
C00J H00O 0.9800 . ?
C00J N1 1.38(6) . ?
N1 H1 1.0000 . ?
C00L H00S 0.9800 . ?
C00L H00T 0.9800 . ?
C00L H00U 0.9800 . ?
C00L N2 1.43(5) . ?
N3 H3 1.0000 . ?
N2 H2 1.0000 . ?
N2 C00O 1.40(6) . ?
C00O H00V 0.9800 . ?
C00O H00W 0.9800 . ?
C00O H00X 0.9800 . ?
Bi4 Br13 2.87(2) . ?
Bi4 Br14 2.87(2) . ?
Bi4 Br15 2.87(2) . ?
Bi4 Br17 2.86(2) . ?
Bi4 Br18 2.86(2) . ?
Bi4 Br16 2.85(2) . ?

loop_
_twin_individual_id
_twin_individual_mass_fraction_refined
1 0.73(3)
2 0.27(3)
